data_7251391
loop_
_publ_author_name
'Nomnganga, Yamkela'
'Oluwole, David O.'
'Venter, Gerhard A.'
'Benyei, Attila'
'Bathori, Nikoletta B.'

_publ_section_title
;
 Exploring Desolvation-Driven Polymorph Formation via Multicomponent
 Crystals of Furosemide
;
_journal_name_full CrystEngComm
_journal_paper_doi 10.1039/D5CE01033K
_journal_year 2025
_chemical_formula_sum 'C18 H18 Cl N3 O5 S'
_chemical_formula_weight 423.86
_space_group_crystal_system triclinic
_space_group_IT_number 2
_space_group_name_Hall '-P 1'
_space_group_name_H-M_alt 'P -1'
_atom_sites_solution_hydrogens mixed
_audit_creation_method SHELXL-2016/4
_audit_update_record
;
2025-08-05 deposited with the CCDC.	2025-12-03 downloaded from the CCDC.
;
_cell_angle_alpha 63.6330(10)
_cell_angle_beta 70.7870(10)
_cell_angle_gamma 78.2130(10)
_cell_formula_units_Z 2
_cell_length_a 8.4206(5)
_cell_length_b 10.9902(7)
_cell_length_c 12.1116(8)
_cell_measurement_reflns_used 5308
_cell_measurement_temperature 173(2)
_cell_measurement_theta_max 29.623
_cell_measurement_theta_min 1.950
_cell_volume 946.08(10)
_computing_structure_refinement 'SHELXL-2016/4 (Sheldrick, 2016)'
_diffrn_ambient_temperature 173(2)
_diffrn_measured_fraction_theta_full 0.999
_diffrn_measured_fraction_theta_max 0.999
_diffrn_measurement_device_type Bruker
_diffrn_radiation_type MoK\a
_diffrn_radiation_wavelength 0.71073
_diffrn_reflns_av_R_equivalents 0.0300
_diffrn_reflns_av_unetI/netI 0.0145
_diffrn_reflns_Laue_measured_fraction_full 0.999
_diffrn_reflns_Laue_measured_fraction_max 0.999
_diffrn_reflns_limit_h_max 11
_diffrn_reflns_limit_h_min -11
_diffrn_reflns_limit_k_max 15
_diffrn_reflns_limit_k_min -15
_diffrn_reflns_limit_l_max 16
_diffrn_reflns_limit_l_min -16
_diffrn_reflns_number 57161
_diffrn_reflns_point_group_measured_fraction_full 0.999
_diffrn_reflns_point_group_measured_fraction_max 0.999
_diffrn_reflns_theta_full 25.242
_diffrn_reflns_theta_max 29.623
_diffrn_reflns_theta_min 1.950
_exptl_absorpt_coefficient_mu 0.349
_exptl_absorpt_correction_T_max 0.7459
_exptl_absorpt_correction_T_min 0.7211
_exptl_absorpt_correction_type multi-scan
_exptl_absorpt_process_details
;
 SADABS 2016/2: Krause, L., Herbst-Irmer, R., Sheldrick G.M. & Stalke D.,
 J. Appl. Cryst. 48 (2015) 3-10
;
_exptl_crystal_colour colorless
_exptl_crystal_density_diffrn 1.488
_exptl_crystal_description chunk
_exptl_crystal_F_000 440
_exptl_crystal_recrystallization_method 'Re-crystallisation from solvent: 4-methylpyridine'
_exptl_crystal_size_max 0.182
_exptl_crystal_size_mid 0.108
_exptl_crystal_size_min 0.069
_refine_diff_density_max 0.501
_refine_diff_density_min -0.490
_refine_diff_density_rms 0.057
_refine_ls_extinction_method none
_refine_ls_goodness_of_fit_ref 1.038
_refine_ls_hydrogen_treatment noref
_refine_ls_matrix_type full
_refine_ls_number_parameters 257
_refine_ls_number_reflns 5308
_refine_ls_number_restraints 0
_refine_ls_restrained_S_all 1.038
_refine_ls_R_factor_all 0.0327
_refine_ls_R_factor_gt 0.0302
_refine_ls_shift/su_max 0.001
_refine_ls_shift/su_mean 0.000
_refine_ls_structure_factor_coef Fsqd
_refine_ls_weighting_details 'w=1/[\s^2^(Fo^2^)+(0.0353P)^2^+0.6954P] where P=(Fo^2^+2Fc^2^)/3'
_refine_ls_weighting_scheme calc
_refine_ls_wR_factor_gt 0.0793
_refine_ls_wR_factor_ref 0.0808
_reflns_Friedel_coverage 0.000
_reflns_number_gt 4915
_reflns_number_total 5308
_reflns_threshold_expression 'I > 2\s(I)'
_cod_data_source_file d5ce01033k2.cif
_cod_data_source_block FUR4PIC
_cod_database_code 7251391
_shelx_shelxl_version_number 2016/4
_shelx_space_group_comment
;
The symmetry employed for this shelxl refinement is uniquely defined
by the following loop, which should always be used as a source of
symmetry information in preference to the above space-group names.
They are only intended as comments.
;
_shelx_estimated_absorpt_t_min 0.939
_shelx_estimated_absorpt_t_max 0.976

loop_
_space_group_symop_operation_xyz
'x, y, z'
'-x, -y, -z'

loop_
_atom_site_label
_atom_site_type_symbol
_atom_site_fract_x
_atom_site_fract_y
_atom_site_fract_z
_atom_site_U_iso_or_equiv
_atom_site_adp_type
_atom_site_occupancy
_atom_site_site_symmetry_order
_atom_site_calc_flag
_atom_site_refinement_flags_posn
_atom_site_refinement_flags_adp
_atom_site_refinement_flags_occupancy
_atom_site_disorder_assembly
_atom_site_disorder_group
S1 S 0.39002(3) 0.79193(3) 0.16886(3) 0.01091(7) Uani 1 1 d . . . . .
CL1 Cl 0.78611(4) 0.86025(3) 0.08111(3) 0.01669(7) Uani 1 1 d . . . . .
O4 O 0.40204(11) 0.29485(9) 0.49440(9) 0.01682(18) Uani 1 1 d . . . . .
O1 O 0.23274(11) 0.72984(9) 0.24256(9) 0.01549(17) Uani 1 1 d . . . . .
O3 O 0.65389(11) 0.21726(8) 0.53224(8) 0.01397(16) Uani 1 1 d . . . . .
O2 O 0.43556(11) 0.83734(9) 0.03193(8) 0.01598(17) Uani 1 1 d . . . . .
O5 O 1.19811(11) 0.25856(9) 0.28582(9) 0.01831(18) Uani 1 1 d . . . . .
N2 N 0.89490(12) 0.39316(10) 0.41742(10) 0.01449(19) Uani 1 1 d . . . . .
H2 H 0.859449 0.315253 0.469100 0.022(4) Uiso 1 1 d R . . . .
N3 N 0.29998(14) 0.06076(11) 0.64189(10) 0.0168(2) Uani 1 1 d . . . . .
H4 H 0.340000 0.141484 0.593491 0.020 Uiso 1 1 calc R U . . .
N1 N 0.38389(13) 0.92364(10) 0.19765(10) 0.01341(19) Uani 1 1 d . . . . .
H1A H 0.461238 0.974505 0.144340 0.023(4) Uiso 1 1 d R . . . .
H1B H 0.378428 0.900025 0.276800 0.022(4) Uiso 1 1 d R . . . .
C3 C 0.50392(14) 0.54396(11) 0.32231(11) 0.0111(2) Uani 1 1 d . . . . .
H3 H 0.391229 0.521206 0.345096 0.013 Uiso 1 1 calc R U . . .
C6 C 0.83259(14) 0.61097(12) 0.25639(11) 0.0124(2) Uani 1 1 d . . . . .
H6 H 0.945219 0.634672 0.231950 0.015 Uiso 1 1 calc R U . . .
C7 C 0.55760(14) 0.30977(11) 0.47662(11) 0.0116(2) Uani 1 1 d . . . . .
C2 C 0.54853(14) 0.67322(11) 0.23070(11) 0.0114(2) Uani 1 1 d . . . . .
C17 C 0.40493(16) -0.05178(13) 0.66376(12) 0.0165(2) Uani 1 1 d . . . . .
H17 H 0.522751 -0.043109 0.626659 0.020 Uiso 1 1 calc R U . . .
C4 C 0.61792(14) 0.44658(11) 0.38196(10) 0.01044(19) Uani 1 1 d . . . . .
C5 C 0.78530(14) 0.48115(11) 0.35297(11) 0.0112(2) Uani 1 1 d . . . . .
C1 C 0.71682(14) 0.70321(11) 0.19757(11) 0.0121(2) Uani 1 1 d . . . . .
C10 C 1.26244(15) 0.47253(13) 0.15384(12) 0.0155(2) Uani 1 1 d . . . . .
H10 H 1.269406 0.568051 0.120975 0.019 Uiso 1 1 calc R U . . .
C15 C 0.17367(16) -0.19434(12) 0.79405(11) 0.0153(2) Uani 1 1 d . . . . .
C16 C 0.34620(16) -0.17999(13) 0.73884(12) 0.0166(2) Uani 1 1 d . . . . .
H16 H 0.423159 -0.258176 0.752818 0.020 Uiso 1 1 calc R U . . .
C14 C 0.06682(16) -0.07570(13) 0.76982(12) 0.0180(2) Uani 1 1 d . . . . .
H14 H -0.051633 -0.081143 0.805278 0.022 Uiso 1 1 calc R U . . .
C9 C 1.17951(14) 0.39088(12) 0.27355(12) 0.0137(2) Uani 1 1 d . . . . .
C13 C 0.13352(16) 0.04938(13) 0.69435(13) 0.0190(2) Uani 1 1 d . . . . .
H13 H 0.059727 0.129465 0.679135 0.023 Uiso 1 1 calc R U . . .
C8 C 1.07133(14) 0.41563(12) 0.38796(11) 0.0143(2) Uani 1 1 d . . . . .
H8A H 1.114197 0.354543 0.462897 0.017 Uiso 1 1 calc R U . . .
H8B H 1.080027 0.510599 0.372736 0.017 Uiso 1 1 calc R U . . .
C11 C 1.33790(16) 0.38700(14) 0.08603(13) 0.0185(2) Uani 1 1 d . . . . .
H11 H 1.404835 0.414444 -0.000251 0.022 Uiso 1 1 calc R U . . .
C12 C 1.29470(16) 0.26004(14) 0.16932(14) 0.0202(3) Uani 1 1 d . . . . .
H12 H 1.326743 0.182105 0.150064 0.024 Uiso 1 1 calc R U . . .
C18 C 0.10565(17) -0.33204(13) 0.87660(13) 0.0202(2) Uani 1 1 d . . . . .
H18A H 0.199522 -0.401696 0.887819 0.030 Uiso 1 1 calc R U . . .
H18B H 0.035757 -0.349986 0.835508 0.030 Uiso 1 1 calc R U . . .
H18C H 0.037257 -0.334368 0.960381 0.030 Uiso 1 1 calc R U . . .

loop_
_atom_site_aniso_label
_atom_site_aniso_U_11
_atom_site_aniso_U_22
_atom_site_aniso_U_33
_atom_site_aniso_U_23
_atom_site_aniso_U_13
_atom_site_aniso_U_12
S1 0.01146(12) 0.00829(12) 0.01170(13) -0.00282(10) -0.00413(9) 0.00063(9)
CL1 0.01491(13) 0.01104(13) 0.01661(13) 0.00038(10) -0.00192(10) -0.00364(9)
O4 0.0116(4) 0.0130(4) 0.0205(4) -0.0007(3) -0.0048(3) -0.0035(3)
O1 0.0116(4) 0.0129(4) 0.0194(4) -0.0037(3) -0.0051(3) -0.0010(3)
O3 0.0136(4) 0.0109(4) 0.0139(4) -0.0017(3) -0.0048(3) 0.0002(3)
O2 0.0205(4) 0.0138(4) 0.0124(4) -0.0043(3) -0.0061(3) 0.0013(3)
O5 0.0161(4) 0.0121(4) 0.0250(5) -0.0064(4) -0.0058(4) 0.0003(3)
N2 0.0099(4) 0.0134(4) 0.0151(5) -0.0005(4) -0.0042(4) -0.0018(3)
N3 0.0176(5) 0.0136(5) 0.0167(5) -0.0023(4) -0.0041(4) -0.0059(4)
N1 0.0165(5) 0.0090(4) 0.0131(4) -0.0038(4) -0.0029(4) -0.0007(3)
C3 0.0105(5) 0.0107(5) 0.0121(5) -0.0050(4) -0.0025(4) -0.0010(4)
C6 0.0095(5) 0.0119(5) 0.0138(5) -0.0042(4) -0.0015(4) -0.0017(4)
C7 0.0127(5) 0.0107(5) 0.0109(5) -0.0040(4) -0.0029(4) -0.0012(4)
C2 0.0111(5) 0.0095(5) 0.0122(5) -0.0038(4) -0.0034(4) 0.0011(4)
C17 0.0143(5) 0.0186(6) 0.0163(5) -0.0062(5) -0.0037(4) -0.0038(4)
C4 0.0102(5) 0.0097(5) 0.0102(5) -0.0034(4) -0.0020(4) -0.0010(4)
C5 0.0098(5) 0.0119(5) 0.0111(5) -0.0048(4) -0.0021(4) 0.0000(4)
C1 0.0125(5) 0.0092(5) 0.0109(5) -0.0023(4) -0.0004(4) -0.0023(4)
C10 0.0126(5) 0.0157(5) 0.0191(6) -0.0081(5) -0.0040(4) -0.0008(4)
C15 0.0194(6) 0.0145(5) 0.0127(5) -0.0036(4) -0.0054(4) -0.0052(4)
C16 0.0175(6) 0.0155(5) 0.0177(5) -0.0060(5) -0.0069(4) -0.0013(4)
C14 0.0146(5) 0.0171(6) 0.0187(6) -0.0043(5) -0.0022(4) -0.0044(4)
C9 0.0099(5) 0.0125(5) 0.0195(5) -0.0064(4) -0.0061(4) 0.0006(4)
C13 0.0172(6) 0.0144(5) 0.0210(6) -0.0035(5) -0.0045(5) -0.0017(4)
C8 0.0096(5) 0.0165(5) 0.0156(5) -0.0046(4) -0.0046(4) -0.0008(4)
C11 0.0135(5) 0.0223(6) 0.0223(6) -0.0128(5) -0.0041(5) 0.0010(4)
C12 0.0142(5) 0.0201(6) 0.0302(7) -0.0152(5) -0.0066(5) 0.0036(4)
C18 0.0234(6) 0.0145(5) 0.0201(6) -0.0023(5) -0.0064(5) -0.0064(5)

loop_
_atom_type_symbol
_atom_type_description
_atom_type_scat_dispersion_real
_atom_type_scat_dispersion_imag
_atom_type_scat_source
C C 0.0033 0.0016 'International Tables Vol C Tables 4.2.6.8 and 6.1.1.4'
H H 0.0000 0.0000 'International Tables Vol C Tables 4.2.6.8 and 6.1.1.4'
N N 0.0061 0.0033 'International Tables Vol C Tables 4.2.6.8 and 6.1.1.4'
O O 0.0106 0.0060 'International Tables Vol C Tables 4.2.6.8 and 6.1.1.4'
S S 0.1246 0.1234 'International Tables Vol C Tables 4.2.6.8 and 6.1.1.4'
Cl Cl 0.1484 0.1585 'International Tables Vol C Tables 4.2.6.8 and 6.1.1.4'

loop_
_geom_angle_atom_site_label_1
_geom_angle_atom_site_label_2
_geom_angle_atom_site_label_3
_geom_angle
_geom_angle_site_symmetry_1
_geom_angle_site_symmetry_3
_geom_angle_publ_flag
O1 S1 O2 118.33(6) . . ?
O1 S1 N1 107.27(5) . . ?
O2 S1 N1 107.06(5) . . ?
O1 S1 C2 106.48(5) . . ?
O2 S1 C2 109.63(5) . . ?
N1 S1 C2 107.64(5) . . ?
C12 O5 C9 106.39(10) . . ?
C5 N2 C8 124.58(10) . . ?
C5 N2 H2 115.0 . . ?
C8 N2 H2 119.5 . . ?
C17 N3 C13 119.49(11) . . ?
C17 N3 H4 120.3 . . ?
C13 N3 H4 120.3 . . ?
S1 N1 H1A 111.3 . . ?
S1 N1 H1B 111.2 . . ?
H1A N1 H1B 115.0 . . ?
C2 C3 C4 122.59(10) . . ?
C2 C3 H3 118.7 . . ?
C4 C3 H3 118.7 . . ?
C1 C6 C5 120.62(10) . . ?
C1 C6 H6 119.7 . . ?
C5 C6 H6 119.7 . . ?
O3 C7 O4 123.36(10) . . ?
O3 C7 C4 121.39(10) . . ?
O4 C7 C4 115.24(10) . . ?
C3 C2 C1 117.39(10) . . ?
C3 C2 S1 118.56(9) . . ?
C1 C2 S1 123.97(9) . . ?
N3 C17 C16 121.71(11) . . ?
N3 C17 H17 119.1 . . ?
C16 C17 H17 119.1 . . ?
C3 C4 C5 119.35(10) . . ?
C3 C4 C7 118.12(10) . . ?
C5 C4 C7 122.52(10) . . ?
N2 C5 C6 121.10(10) . . ?
N2 C5 C4 120.88(10) . . ?
C6 C5 C4 118.01(10) . . ?
C6 C1 C2 121.85(10) . . ?
C6 C1 CL1 117.30(9) . . ?
C2 C1 CL1 120.84(9) . . ?
C9 C10 C11 106.75(11) . . ?
C9 C10 H10 126.6 . . ?
C11 C10 H10 126.6 . . ?
C16 C15 C14 117.45(11) . . ?
C16 C15 C18 121.20(11) . . ?
C14 C15 C18 121.35(11) . . ?
C17 C16 C15 119.81(12) . . ?
C17 C16 H16 120.1 . . ?
C15 C16 H16 120.1 . . ?
C13 C14 C15 119.90(12) . . ?
C13 C14 H14 120.0 . . ?
C15 C14 H14 120.0 . . ?
C10 C9 O5 109.95(11) . . ?
C10 C9 C8 133.89(11) . . ?
O5 C9 C8 116.10(10) . . ?
N3 C13 C14 121.63(12) . . ?
N3 C13 H13 119.2 . . ?
C14 C13 H13 119.2 . . ?
N2 C8 C9 113.06(10) . . ?
N2 C8 H8A 109.0 . . ?
C9 C8 H8A 109.0 . . ?
N2 C8 H8B 109.0 . . ?
C9 C8 H8B 109.0 . . ?
H8A C8 H8B 107.8 . . ?
C12 C11 C10 106.16(11) . . ?
C12 C11 H11 126.9 . . ?
C10 C11 H11 126.9 . . ?
C11 C12 O5 110.75(11) . . ?
C11 C12 H12 124.6 . . ?
O5 C12 H12 124.6 . . ?
C15 C18 H18A 109.5 . . ?
C15 C18 H18B 109.5 . . ?
H18A C18 H18B 109.5 . . ?
C15 C18 H18C 109.5 . . ?
H18A C18 H18C 109.5 . . ?
H18B C18 H18C 109.5 . . ?

loop_
_geom_bond_atom_site_label_1
_geom_bond_atom_site_label_2
_geom_bond_distance
_geom_bond_site_symmetry_2
_geom_bond_publ_flag
S1 O1 1.4375(9) . ?
S1 O2 1.4391(9) . ?
S1 N1 1.6204(10) . ?
S1 C2 1.7673(11) . ?
CL1 C1 1.7367(11) . ?
O4 C7 1.2884(14) . ?
O3 C7 1.2487(14) . ?
O5 C12 1.3720(16) . ?
O5 C9 1.3754(14) . ?
N2 C5 1.3547(15) . ?
N2 C8 1.4554(15) . ?
N2 H2 0.8482 . ?
N3 C17 1.3407(16) . ?
N3 C13 1.3413(16) . ?
N3 H4 0.8800 . ?
N1 H1A 0.8397 . ?
N1 H1B 0.8622 . ?
C3 C2 1.3906(15) . ?
C3 C4 1.3923(15) . ?
C3 H3 0.9500 . ?
C6 C1 1.3775(16) . ?
C6 C5 1.4162(15) . ?
C6 H6 0.9500 . ?
C7 C4 1.4936(15) . ?
C2 C1 1.4060(16) . ?
C17 C16 1.3812(17) . ?
C17 H17 0.9500 . ?
C4 C5 1.4244(15) . ?
C10 C9 1.3524(17) . ?
C10 C11 1.4353(17) . ?
C10 H10 0.9500 . ?
C15 C16 1.3940(17) . ?
C15 C14 1.3966(18) . ?
C15 C18 1.5003(17) . ?
C16 H16 0.9500 . ?
C14 C13 1.3792(17) . ?
C14 H14 0.9500 . ?
C9 C8 1.4923(17) . ?
C13 H13 0.9500 . ?
C8 H8A 0.9900 . ?
C8 H8B 0.9900 . ?
C11 C12 1.3462(19) . ?
C11 H11 0.9500 . ?
C12 H12 0.9500 . ?
C18 H18A 0.9800 . ?
C18 H18B 0.9800 . ?
C18 H18C 0.9800 . ?

loop_
_geom_torsion_atom_site_label_1
_geom_torsion_atom_site_label_2
_geom_torsion_atom_site_label_3
_geom_torsion_atom_site_label_4
_geom_torsion
_geom_torsion_site_symmetry_1
_geom_torsion_site_symmetry_2
_geom_torsion_site_symmetry_3
_geom_torsion_site_symmetry_4
_geom_torsion_publ_flag
C4 C3 C2 C1 0.93(17) . . . . ?
C4 C3 C2 S1 -176.07(9) . . . . ?
O1 S1 C2 C3 6.83(11) . . . . ?
O2 S1 C2 C3 -122.28(9) . . . . ?
N1 S1 C2 C3 121.60(9) . . . . ?
O1 S1 C2 C1 -169.95(10) . . . . ?
O2 S1 C2 C1 60.93(11) . . . . ?
N1 S1 C2 C1 -55.19(11) . . . . ?
C13 N3 C17 C16 0.25(19) . . . . ?
C2 C3 C4 C5 2.75(17) . . . . ?
C2 C3 C4 C7 -178.49(10) . . . . ?
O3 C7 C4 C3 179.03(10) . . . . ?
O4 C7 C4 C3 -0.07(15) . . . . ?
O3 C7 C4 C5 -2.26(17) . . . . ?
O4 C7 C4 C5 178.65(10) . . . . ?
C8 N2 C5 C6 -5.86(18) . . . . ?
C8 N2 C5 C4 175.22(11) . . . . ?
C1 C6 C5 N2 -175.52(11) . . . . ?
C1 C6 C5 C4 3.42(16) . . . . ?
C3 C4 C5 N2 174.09(10) . . . . ?
C7 C4 C5 N2 -4.61(17) . . . . ?
C3 C4 C5 C6 -4.86(16) . . . . ?
C7 C4 C5 C6 176.44(10) . . . . ?
C5 C6 C1 C2 0.26(18) . . . . ?
C5 C6 C1 CL1 179.54(9) . . . . ?
C3 C2 C1 C6 -2.47(17) . . . . ?
S1 C2 C1 C6 174.35(9) . . . . ?
C3 C2 C1 CL1 178.28(8) . . . . ?
S1 C2 C1 CL1 -4.90(14) . . . . ?
N3 C17 C16 C15 -0.07(19) . . . . ?
C14 C15 C16 C17 0.12(18) . . . . ?
C18 C15 C16 C17 -179.72(12) . . . . ?
C16 C15 C14 C13 -0.36(19) . . . . ?
C18 C15 C14 C13 179.48(12) . . . . ?
C11 C10 C9 O5 0.11(14) . . . . ?
C11 C10 C9 C8 -177.13(12) . . . . ?
C12 O5 C9 C10 -0.40(13) . . . . ?
C12 O5 C9 C8 177.38(10) . . . . ?
C17 N3 C13 C14 -0.5(2) . . . . ?
C15 C14 C13 N3 0.6(2) . . . . ?
C5 N2 C8 C9 -76.99(15) . . . . ?
C10 C9 C8 N2 110.51(15) . . . . ?
O5 C9 C8 N2 -66.60(13) . . . . ?
C9 C10 C11 C12 0.23(14) . . . . ?
C10 C11 C12 O5 -0.49(15) . . . . ?
C9 O5 C12 C11 0.56(14) . . . . ?
